data_9000534
loop_
_publ_author_name
'Hazen, R. M.'

_publ_section_title
;
 Effects of temperature and pressure on the crystal structure of forsterite
 T = -196 C, P = 1 atm
 olivine
;
_journal_name_full 'American Mineralogist'
_journal_page_first 1280
_journal_page_last 1293
_journal_volume 61
_journal_year 1976
_chemical_formula_sum 'Mg2 O4 Si'
_chemical_name_mineral Forsterite
_space_group_IT_number 62
_symmetry_space_group_name_Hall '-P 2c 2ab'
_symmetry_space_group_name_H-M 'P b n m'
_cell_angle_alpha 90
_cell_angle_beta 90
_cell_angle_gamma 90
_cell_length_a 4.746
_cell_length_b 10.18
_cell_length_c 5.976
_cell_formula_units_Z 4
_cell_volume 288.726
_database_code_amcsd 0000545
_diffrn_ambient_pressure 100
_diffrn_ambient_temperature 77.15
_exptl_crystal_density_diffrn 3.237
_cod_original_formula_sum 'Si Mg2 O4'
_cod_database_code 9000534

loop_
_space_group_symop_operation_xyz
x,y,z
x,y,1/2-z
-x,-y,1/2+z
1/2+x,1/2-y,1/2+z
1/2-x,1/2+y,1/2-z
1/2-x,1/2+y,z
1/2+x,1/2-y,-z
-x,-y,-z

loop_
_atom_site_aniso_label
_atom_site_aniso_U_11
_atom_site_aniso_U_22
_atom_site_aniso_U_33
_atom_site_aniso_U_12
_atom_site_aniso_U_13
_atom_site_aniso_U_23
Si -0.00205 0.00105 0.00036 0.00024 0.00000 0.00000
Mg1 0.00023 0.00263 0.00036 0.00049 -0.00014 -0.00062
Mg2 0.00011 0.00210 0.00072 0.00000 0.00000 0.00000
O1 -0.00023 0.00263 0.00199 0.00122 0.00000 0.00000
O2 -0.00023 0.00053 0.00145 0.00000 0.00000 0.00000
O3 -0.00023 0.00210 0.00036 0.00000 0.00043 0.00000

loop_
_atom_site_label
_atom_site_fract_x
_atom_site_fract_y
_atom_site_fract_z
Si 0.42610 0.09390 0.25000
Mg1 0.00000 0.00000 0.00000
Mg2 0.99140 0.27720 0.25000
O1 0.76610 0.09190 0.25000
O2 0.22020 0.44690 0.25000
O3 0.27770 0.16280 0.03330

loop_
_cod_related_entry_id
_cod_related_entry_database
_cod_related_entry_code
1 AMCSD 0000545
